data_4104912
loop_
_publ_author_name
'Gregory Molev'
'Boris Tumanskii'
'Dennis Sheberla'
'Mark Botoshansky'
'Dmitry Bravo-Zhivotovskii'
'Yitzhak Apeloig'

_publ_section_title
;
 Isolable Photoreactive Polysilyl Radicals
;
_journal_name_full 'Journal of the American Chemical Society'
_journal_page_first 11698
_journal_page_last 11700
_journal_paper_doi 10.1021/ja905097b
_journal_volume 131
_journal_year 2009
_chemical_formula_sum 'C36 H85 Si6'
_chemical_formula_weight 686.58
_chemical_name_common Dimitry-71
_chemical_name_systematic
; 
 ? 
;
_space_group_IT_number 2
_symmetry_cell_setting triclinic
_symmetry_space_group_name_Hall '-P 1'
_symmetry_space_group_name_H-M 'P -1'
_atom_sites_solution_hydrogens geom
_atom_sites_solution_primary direct
_atom_sites_solution_secondary difmap
_audit_creation_method SHELXL-97
_cell_angle_alpha 75.86(2)
_cell_angle_beta 86.89(2)
_cell_angle_gamma 73.76(2)
_cell_formula_units_Z 2
_cell_length_a 11.116(2)
_cell_length_b 12.684(3)
_cell_length_c 17.491(3)
_cell_measurement_reflns_used 18217
_cell_measurement_temperature 240(1)
_cell_measurement_theta_max 25.1
_cell_measurement_theta_min 1.72
_cell_volume 2295.7(8)
_computing_cell_refinement 'DENZO SMN (Otwinowski & Minor 1997)'
_computing_data_collection 'Collect (Nonius, 2001)'
_computing_data_reduction 'DENZO SMN (Otwinowski & Minor 1997)'
_computing_molecular_graphics 'TEXSAN  (MSC, 1999)'
_computing_structure_refinement 'SHELXL-97 (Sheldrick, 1997)'
_computing_structure_solution 'SHELXS-97 (Sheldrick, 1997)'
_diffrn_ambient_temperature 240(1)
_diffrn_measured_fraction_theta_full 0.968
_diffrn_measured_fraction_theta_max 0.968
_diffrn_measurement_device_type 'Nonius KappaCCD'
_diffrn_measurement_method 'phi- and omega scans'
_diffrn_radiation_monochromator graphite
_diffrn_radiation_source 'fine-focus sealed tube'
_diffrn_radiation_type MoK\a
_diffrn_radiation_wavelength 0.71073
_diffrn_reflns_av_R_equivalents 0.1911
_diffrn_reflns_av_sigmaI/netI 0.3150
_diffrn_reflns_limit_h_max 13
_diffrn_reflns_limit_h_min -13
_diffrn_reflns_limit_k_max 13
_diffrn_reflns_limit_k_min -15
_diffrn_reflns_limit_l_max 20
_diffrn_reflns_limit_l_min -20
_diffrn_reflns_number 18108
_diffrn_reflns_theta_full 25.00
_diffrn_reflns_theta_max 25.00
_diffrn_reflns_theta_min 1.72
_diffrn_standards_number none
_exptl_absorpt_coefficient_mu 0.203
_exptl_absorpt_correction_type none
_exptl_crystal_colour colorless
_exptl_crystal_density_diffrn 0.993
_exptl_crystal_description plate
_exptl_crystal_F_000 770
_exptl_crystal_size_max 0.42
_exptl_crystal_size_mid 0.36
_exptl_crystal_size_min 0.10
_refine_diff_density_max 1.525
_refine_diff_density_min -0.381
_refine_diff_density_rms 0.130
_refine_ls_extinction_coef 0.026(5)
_refine_ls_extinction_expression Fc^*^=kFc[1+0.001xFc^2^\l^3^/sin(2\q)]^-1/4^
_refine_ls_extinction_method SHELXL
_refine_ls_goodness_of_fit_ref 0.937
_refine_ls_hydrogen_treatment mixed
_refine_ls_matrix_type full
_refine_ls_number_parameters 412
_refine_ls_number_reflns 7817
_refine_ls_number_restraints 0
_refine_ls_restrained_S_all 0.937
_refine_ls_R_factor_all 0.3028
_refine_ls_R_factor_gt 0.1523
_refine_ls_shift/su_max 0.354
_refine_ls_shift/su_mean 0.012
_refine_ls_structure_factor_coef Fsqd
_refine_ls_weighting_details 'calc w=1/[\s^2^(Fo^2^)+(0.1960P)^2^+0.0000P] where P=(Fo^2^+2Fc^2^)/3'
_refine_ls_weighting_scheme calc
_refine_ls_wR_factor_gt 0.3579
_refine_ls_wR_factor_ref 0.4056
_reflns_number_gt 2448
_reflns_number_total 7817
_reflns_threshold_expression >2sigma(I)
_cod_data_source_file ja905097b_si_002.cif
_cod_data_source_block dimitry71
_cod_database_code 4104912

loop_
_symmetry_equiv_pos_as_xyz
'x, y, z'
'-x, -y, -z'

loop_
_atom_site_label
_atom_site_type_symbol
_atom_site_fract_x
_atom_site_fract_y
_atom_site_fract_z
_atom_site_U_iso_or_equiv
_atom_site_adp_type
_atom_site_occupancy
_atom_site_symmetry_multiplicity
_atom_site_calc_flag
_atom_site_refinement_flags
Si1 Si -0.2362(3) 0.4540(3) 0.2604(2) 0.0651(11) Uani 1 1 d .
Si2 Si -0.0894(3) 0.3373(2) 0.36835(19) 0.0532(9) Uani 1 1 d .
Si3 Si -0.4114(3) 0.4115(3) 0.2084(2) 0.0539(9) Uani 1 1 d .
Si4 Si -0.2366(3) 0.6520(2) 0.2393(2) 0.0614(10) Uani 1 1 d .
H4 H -0.135(7) 0.630(6) 0.321(4) 0.02(2) Uiso 1 1 d .
Si5 Si -0.4151(3) 0.7794(2) 0.2865(2) 0.0558(9) Uani 1 1 d .
Si6 Si -0.0896(3) 0.6944(3) 0.1345(2) 0.0564(9) Uani 1 1 d .
C1 C 0.0286(12) 0.4221(9) 0.3667(8) 0.074(4) Uani 1 1 d .
H1A H 0.0609 0.4393 0.3145 0.111 Uiso 1 1 calc R
H1B H 0.0963 0.3785 0.4030 0.111 Uiso 1 1 calc R
H1C H -0.0120 0.4912 0.3819 0.111 Uiso 1 1 calc R
C2 C 0.0081(11) 0.1975(10) 0.3455(8) 0.068(3) Uani 1 1 d .
C3 C 0.0630(12) 0.2250(11) 0.2617(8) 0.081(4) Uani 1 1 d .
H3A H -0.0028 0.2726 0.2253 0.122 Uiso 1 1 calc R
H3B H 0.0998 0.1559 0.2456 0.122 Uiso 1 1 calc R
H3C H 0.1259 0.2633 0.2626 0.122 Uiso 1 1 calc R
C4 C -0.0718(14) 0.1145(9) 0.3438(8) 0.092(5) Uani 1 1 d .
H4A H -0.1455 0.1542 0.3116 0.139 Uiso 1 1 calc R
H4B H -0.0960 0.0850 0.3965 0.139 Uiso 1 1 calc R
H4C H -0.0231 0.0534 0.3223 0.139 Uiso 1 1 calc R
C5 C 0.1146(14) 0.1380(12) 0.4025(10) 0.120(6) Uani 1 1 d .
H5A H 0.1704 0.1846 0.3990 0.180 Uiso 1 1 calc R
H5B H 0.1590 0.0678 0.3900 0.180 Uiso 1 1 calc R
H5C H 0.0829 0.1233 0.4550 0.180 Uiso 1 1 calc R
C6 C -0.1582(13) 0.3151(11) 0.4728(7) 0.076(4) Uani 1 1 d .
C7 C -0.245(2) 0.4260(13) 0.4816(12) 0.176(11) Uani 1 1 d .
H7A H -0.2192 0.4871 0.4473 0.265 Uiso 1 1 calc R
H7B H -0.2423 0.4314 0.5352 0.265 Uiso 1 1 calc R
H7C H -0.3290 0.4303 0.4678 0.265 Uiso 1 1 calc R
C8 C -0.058(2) 0.282(2) 0.5343(10) 0.216(14) Uani 1 1 d .
H8A H -0.0714 0.3406 0.5627 0.325 Uiso 1 1 calc R
H8B H 0.0222 0.2733 0.5096 0.325 Uiso 1 1 calc R
H8C H -0.0607 0.2125 0.5702 0.325 Uiso 1 1 calc R
C9 C -0.2331(19) 0.2291(13) 0.4906(10) 0.144(8) Uani 1 1 d .
H9A H -0.2988 0.2502 0.4518 0.216 Uiso 1 1 calc R
H9B H -0.2689 0.2268 0.5420 0.216 Uiso 1 1 calc R
H9C H -0.1789 0.1559 0.4894 0.216 Uiso 1 1 calc R
C10 C -0.5164(12) 0.5466(9) 0.1579(8) 0.080(4) Uani 1 1 d .
H10A H -0.4688 0.5911 0.1238 0.120 Uiso 1 1 calc R
H10B H -0.5585 0.5865 0.1961 0.120 Uiso 1 1 calc R
H10C H -0.5772 0.5334 0.1271 0.120 Uiso 1 1 calc R
C11 C -0.5019(17) 0.3379(11) 0.2869(7) 0.101(6) Uani 1 1 d .
C12 C -0.5524(18) 0.4093(11) 0.3478(9) 0.124(7) Uani 1 1 d .
H12A H -0.5995 0.4839 0.3209 0.186 Uiso 1 1 calc R
H12B H -0.4835 0.4143 0.3762 0.186 Uiso 1 1 calc R
H12C H -0.6057 0.3741 0.3841 0.186 Uiso 1 1 calc R
C13 C -0.4511(18) 0.2198(12) 0.3276(10) 0.126(7) Uani 1 1 d .
H13A H -0.3612 0.2004 0.3267 0.190 Uiso 1 1 calc R
H13B H -0.4802 0.1728 0.3018 0.190 Uiso 1 1 calc R
H13C H -0.4783 0.2085 0.3813 0.190 Uiso 1 1 calc R
C14 C -0.6302(16) 0.340(2) 0.2466(12) 0.179(10) Uani 1 1 d .
H14A H -0.6891 0.4126 0.2413 0.269 Uiso 1 1 calc R
H14B H -0.6650 0.2829 0.2792 0.269 Uiso 1 1 calc R
H14C H -0.6126 0.3240 0.1956 0.269 Uiso 1 1 calc R
C15 C -0.3514(11) 0.3309(10) 0.1271(7) 0.062(3) Uani 1 1 d .
C16 C -0.2532(12) 0.2148(11) 0.1586(10) 0.098(5) Uani 1 1 d .
H16A H -0.2611 0.1906 0.2146 0.147 Uiso 1 1 calc R
H16B H -0.1703 0.2225 0.1467 0.147 Uiso 1 1 calc R
H16C H -0.2678 0.1596 0.1338 0.147 Uiso 1 1 calc R
C17 C -0.2954(14) 0.4048(11) 0.0599(8) 0.093(5) Uani 1 1 d .
H17A H -0.2211 0.4155 0.0786 0.140 Uiso 1 1 calc R
H17B H -0.3555 0.4769 0.0420 0.140 Uiso 1 1 calc R
H17C H -0.2746 0.3682 0.0171 0.140 Uiso 1 1 calc R
C18 C -0.4642(13) 0.3095(12) 0.0882(9) 0.096(5) Uani 1 1 d .
H18A H -0.4664 0.2327 0.1091 0.143 Uiso 1 1 calc R
H18B H -0.4537 0.3229 0.0321 0.143 Uiso 1 1 calc R
H18C H -0.5413 0.3599 0.0997 0.143 Uiso 1 1 calc R
C19 C -0.5194(11) 0.6925(10) 0.3330(8) 0.072(4) Uani 1 1 d .
H19A H -0.5914 0.7096 0.2995 0.108 Uiso 1 1 calc R
H19B H -0.5460 0.7086 0.3830 0.108 Uiso 1 1 calc R
H19C H -0.4753 0.6138 0.3406 0.108 Uiso 1 1 calc R
C20 C -0.3587(12) 0.8281(10) 0.3711(8) 0.068(3) Uani 1 1 d .
C21 C -0.2596(13) 0.8977(11) 0.3469(8) 0.092(4) Uani 1 1 d .
H21A H -0.2817 0.9484 0.2960 0.138 Uiso 1 1 calc R
H21B H -0.1780 0.8467 0.3448 0.138 Uiso 1 1 calc R
H21C H -0.2586 0.9404 0.3851 0.138 Uiso 1 1 calc R
C22 C -0.4763(13) 0.9121(11) 0.4023(9) 0.094(5) Uani 1 1 d .
H22A H -0.5030 0.9815 0.3626 0.141 Uiso 1 1 calc R
H22B H -0.4525 0.9278 0.4494 0.141 Uiso 1 1 calc R
H22C H -0.5438 0.8774 0.4136 0.141 Uiso 1 1 calc R
C23 C -0.3058(18) 0.7302(12) 0.4389(9) 0.117(6) Uani 1 1 d .
H23A H -0.3665 0.6886 0.4558 0.176 Uiso 1 1 calc R
H23B H -0.2858 0.7577 0.4818 0.176 Uiso 1 1 calc R
H23C H -0.2313 0.6816 0.4227 0.176 Uiso 1 1 calc R
C24 C -0.5186(12) 0.8988(10) 0.2054(8) 0.072(4) Uani 1 1 d .
C25 C -0.4471(16) 0.9817(14) 0.1754(11) 0.131(7) Uani 1 1 d .
H25A H -0.3872 0.9554 0.1379 0.197 Uiso 1 1 calc R
H25B H -0.4040 0.9908 0.2184 0.197 Uiso 1 1 calc R
H25C H -0.5034 1.0530 0.1504 0.197 Uiso 1 1 calc R
C26 C -0.5404(15) 0.8466(11) 0.1374(10) 0.110(6) Uani 1 1 d .
H26A H -0.5356 0.7681 0.1581 0.165 Uiso 1 1 calc R
H26B H -0.4773 0.8537 0.0983 0.165 Uiso 1 1 calc R
H26C H -0.6216 0.8858 0.1139 0.165 Uiso 1 1 calc R
C27 C -0.6452(14) 0.9507(16) 0.2383(14) 0.169(9) Uani 1 1 d .
H27A H -0.6652 0.8961 0.2820 0.253 Uiso 1 1 calc R
H27B H -0.7087 0.9729 0.1979 0.253 Uiso 1 1 calc R
H27C H -0.6415 1.0159 0.2558 0.253 Uiso 1 1 calc R
C28 C 0.0275(12) 0.5554(9) 0.1354(8) 0.079(4) Uani 1 1 d .
H28A H 0.0580 0.5190 0.1883 0.118 Uiso 1 1 calc R
H28B H 0.0963 0.5678 0.1021 0.118 Uiso 1 1 calc R
H28C H -0.0116 0.5081 0.1163 0.118 Uiso 1 1 calc R
C29 C -0.1573(12) 0.7474(11) 0.0290(7) 0.074(4) Uani 1 1 d .
C30 C -0.2424(16) 0.6730(14) 0.0203(9) 0.122(6) Uani 1 1 d .
H30A H -0.3215 0.6979 0.0445 0.183 Uiso 1 1 calc R
H30B H -0.2028 0.5956 0.0456 0.183 Uiso 1 1 calc R
H30C H -0.2556 0.6794 -0.0346 0.183 Uiso 1 1 calc R
C31 C -0.0628(16) 0.7361(16) -0.0332(9) 0.140(7) Uani 1 1 d .
H31A H 0.0118 0.6786 -0.0117 0.210 Uiso 1 1 calc R
H31B H -0.0431 0.8069 -0.0529 0.210 Uiso 1 1 calc R
H31C H -0.0954 0.7156 -0.0755 0.210 Uiso 1 1 calc R
C32 C -0.2382(18) 0.8746(13) 0.0087(10) 0.136(7) Uani 1 1 d .
H32A H -0.3005 0.8862 0.0483 0.204 Uiso 1 1 calc R
H32B H -0.2786 0.8922 -0.0418 0.204 Uiso 1 1 calc R
H32C H -0.1849 0.9229 0.0071 0.204 Uiso 1 1 calc R
C33 C 0.0078(11) 0.7849(10) 0.1607(7) 0.061(3) Uani 1 1 d .
C34 C 0.0676(15) 0.7309(14) 0.2413(9) 0.102(5) Uani 1 1 d .
H34A H 0.0036 0.7331 0.2805 0.154 Uiso 1 1 calc R
H34B H 0.1239 0.7715 0.2511 0.154 Uiso 1 1 calc R
H34C H 0.1132 0.6538 0.2437 0.154 Uiso 1 1 calc R
C35 C 0.1100(13) 0.7995(13) 0.0999(9) 0.102(5) Uani 1 1 d .
H35A H 0.0723 0.8333 0.0485 0.153 Uiso 1 1 calc R
H35B H 0.1670 0.7269 0.1001 0.153 Uiso 1 1 calc R
H35C H 0.1549 0.8474 0.1131 0.153 Uiso 1 1 calc R
C36 C -0.0745(17) 0.9052(12) 0.1622(10) 0.123(6) Uani 1 1 d .
H36A H -0.1465 0.8997 0.1942 0.184 Uiso 1 1 calc R
H36B H -0.1014 0.9468 0.1095 0.184 Uiso 1 1 calc R
H36C H -0.0267 0.9437 0.1839 0.184 Uiso 1 1 calc R

loop_
_atom_site_aniso_label
_atom_site_aniso_U_11
_atom_site_aniso_U_22
_atom_site_aniso_U_33
_atom_site_aniso_U_23
_atom_site_aniso_U_13
_atom_site_aniso_U_12
Si1 0.063(2) 0.0467(18) 0.081(3) -0.0030(16) -0.0201(19) -0.0157(16)
Si2 0.054(2) 0.0492(17) 0.052(2) -0.0053(14) -0.0031(16) -0.0123(14)
Si3 0.048(2) 0.0530(18) 0.061(2) -0.0117(15) 0.0002(16) -0.0157(15)
Si4 0.057(2) 0.0430(17) 0.079(3) -0.0094(16) 0.0163(18) -0.0132(15)
Si5 0.052(2) 0.0469(17) 0.066(2) -0.0144(15) 0.0066(17) -0.0108(14)
Si6 0.054(2) 0.0611(19) 0.054(2) -0.0079(16) 0.0052(16) -0.0208(16)
C1 0.082(10) 0.053(7) 0.077(10) 0.006(6) -0.025(7) -0.016(6)
C2 0.051(8) 0.070(8) 0.068(9) -0.004(6) -0.006(7) -0.003(6)
C3 0.056(8) 0.085(9) 0.091(11) -0.018(8) 0.023(8) -0.008(7)
C4 0.143(14) 0.044(7) 0.095(11) -0.020(7) 0.018(10) -0.032(8)
C5 0.094(12) 0.091(10) 0.146(16) -0.031(10) -0.052(11) 0.033(9)
C6 0.095(11) 0.080(9) 0.046(8) -0.018(7) -0.002(7) -0.009(8)
C7 0.28(3) 0.083(11) 0.150(19) -0.049(12) 0.104(19) -0.023(15)
C8 0.136(19) 0.44(4) 0.033(11) -0.020(16) -0.025(11) -0.05(2)
C9 0.20(2) 0.109(13) 0.122(16) -0.021(11) 0.085(15) -0.072(14)
C10 0.075(10) 0.056(7) 0.107(12) -0.021(7) -0.004(8) -0.012(6)
C11 0.209(19) 0.083(10) 0.047(9) -0.009(7) 0.031(10) -0.106(11)
C12 0.21(2) 0.068(9) 0.103(13) -0.025(9) 0.090(13) -0.062(11)
C13 0.19(2) 0.082(10) 0.109(14) -0.024(10) 0.046(13) -0.045(12)
C14 0.107(15) 0.35(3) 0.142(18) -0.061(19) 0.009(13) -0.166(19)
C15 0.060(8) 0.069(8) 0.059(8) -0.016(6) -0.004(6) -0.018(6)
C16 0.058(9) 0.104(11) 0.148(15) -0.072(11) -0.006(9) -0.009(8)
C17 0.118(13) 0.076(9) 0.089(12) -0.019(8) -0.004(9) -0.028(9)
C18 0.087(11) 0.107(11) 0.106(12) -0.056(10) -0.021(9) -0.017(9)
C19 0.065(9) 0.072(8) 0.075(10) -0.016(7) 0.021(7) -0.017(6)
C20 0.068(9) 0.065(8) 0.075(10) -0.021(7) 0.016(7) -0.024(7)
C21 0.093(11) 0.105(11) 0.086(11) -0.037(9) -0.012(9) -0.025(9)
C22 0.102(12) 0.085(9) 0.108(12) -0.050(9) 0.040(10) -0.030(8)
C23 0.175(18) 0.085(11) 0.084(12) 0.002(9) -0.015(12) -0.039(11)
C24 0.057(8) 0.057(7) 0.090(10) -0.016(7) -0.004(7) 0.005(6)
C25 0.116(14) 0.171(17) 0.164(18) -0.077(14) 0.030(13) -0.104(14)
C26 0.125(14) 0.065(9) 0.133(15) 0.004(9) -0.061(11) -0.025(9)
C27 0.047(10) 0.165(17) 0.25(3) -0.047(17) 0.005(13) 0.046(11)
C28 0.085(10) 0.070(8) 0.066(9) -0.013(7) 0.015(8) -0.001(7)
C29 0.075(9) 0.092(9) 0.057(9) 0.001(7) -0.002(7) -0.041(8)
C30 0.146(16) 0.164(16) 0.077(12) -0.013(10) -0.031(11) -0.083(14)
C31 0.112(15) 0.207(19) 0.069(12) -0.015(12) 0.025(11) -0.011(13)
C32 0.173(19) 0.098(12) 0.100(14) 0.004(10) -0.050(13) 0.006(12)
C33 0.054(8) 0.072(8) 0.059(9) -0.014(6) 0.014(6) -0.025(6)
C34 0.111(13) 0.141(14) 0.076(12) -0.024(10) -0.001(10) -0.069(11)
C35 0.093(11) 0.133(12) 0.112(13) -0.029(10) 0.026(10) -0.089(10)
C36 0.175(18) 0.078(10) 0.129(15) -0.035(10) 0.009(13) -0.049(11)

loop_
_atom_type_symbol
_atom_type_description
_atom_type_scat_dispersion_real
_atom_type_scat_dispersion_imag
_atom_type_scat_source
Si Si 0.0817 0.0704 'International Tables Vol C Tables 4.2.6.8 and 6.1.1.4'
C C 0.0033 0.0016 'International Tables Vol C Tables 4.2.6.8 and 6.1.1.4'
H H 0.0000 0.0000 'International Tables Vol C Tables 4.2.6.8 and 6.1.1.4'

loop_
_geom_angle_atom_site_label_1
_geom_angle_atom_site_label_2
_geom_angle_atom_site_label_3
_geom_angle
Si3 Si1 Si4 118.58(18)
Si3 Si1 Si2 128.63(16)
Si4 Si1 Si2 109.58(17)
C1 Si2 C6 107.0(6)
C1 Si2 C2 104.5(5)
C6 Si2 C2 112.2(5)
C1 Si2 Si1 103.3(4)
C6 Si2 Si1 116.3(4)
C2 Si2 Si1 112.2(4)
C10 Si3 C11 108.3(7)
C10 Si3 C15 105.4(6)
C11 Si3 C15 113.5(5)
C10 Si3 Si1 106.7(4)
C11 Si3 Si1 113.3(5)
C15 Si3 Si1 109.0(4)
Si5 Si4 Si1 117.70(17)
Si5 Si4 Si6 129.54(16)
Si1 Si4 Si6 109.09(16)
Si5 Si4 H4 96(2)
Si1 Si4 H4 96(2)
Si6 Si4 H4 97(2)
C19 Si5 C20 105.3(6)
C19 Si5 C24 104.6(6)
C20 Si5 C24 115.6(5)
C19 Si5 Si4 106.1(4)
C20 Si5 Si4 108.6(4)
C24 Si5 Si4 115.7(4)
C28 Si6 C29 104.7(6)
C28 Si6 C33 104.2(6)
C29 Si6 C33 113.8(5)
C28 Si6 Si4 105.2(4)
C29 Si6 Si4 116.2(4)
C33 Si6 Si4 111.3(4)
Si2 C1 H1A 109.5
Si2 C1 H1B 109.5
H1A C1 H1B 109.5
Si2 C1 H1C 109.5
H1A C1 H1C 109.5
H1B C1 H1C 109.5
C5 C2 C3 108.1(12)
C5 C2 C4 108.7(11)
C3 C2 C4 106.4(10)
C5 C2 Si2 112.2(9)
C3 C2 Si2 108.2(8)
C4 C2 Si2 112.9(8)
C2 C3 H3A 109.5
C2 C3 H3B 109.5
H3A C3 H3B 109.5
C2 C3 H3C 109.5
H3A C3 H3C 109.5
H3B C3 H3C 109.5
C2 C4 H4A 109.5
C2 C4 H4B 109.5
H4A C4 H4B 109.5
C2 C4 H4C 109.5
H4A C4 H4C 109.5
H4B C4 H4C 109.5
C2 C5 H5A 109.5
C2 C5 H5B 109.5
H5A C5 H5B 109.5
C2 C5 H5C 109.5
H5A C5 H5C 109.5
H5B C5 H5C 109.5
C8 C6 C7 106.4(15)
C8 C6 C9 108.9(15)
C7 C6 C9 107.2(14)
C8 C6 Si2 111.2(11)
C7 C6 Si2 108.3(10)
C9 C6 Si2 114.5(9)
C6 C7 H7A 109.5
C6 C7 H7B 109.5
H7A C7 H7B 109.5
C6 C7 H7C 109.5
H7A C7 H7C 109.5
H7B C7 H7C 109.5
C6 C8 H8A 109.5
C6 C8 H8B 109.5
H8A C8 H8B 109.5
C6 C8 H8C 109.5
H8A C8 H8C 109.5
H8B C8 H8C 109.5
C6 C9 H9A 109.5
C6 C9 H9B 109.5
H9A C9 H9B 109.5
C6 C9 H9C 109.5
H9A C9 H9C 109.5
H9B C9 H9C 109.5
Si3 C10 H10A 109.5
Si3 C10 H10B 109.5
H10A C10 H10B 109.5
Si3 C10 H10C 109.5
H10A C10 H10C 109.5
H10B C10 H10C 109.5
C13 C11 C12 109.7(12)
C13 C11 C14 103.6(12)
C12 C11 C14 101.7(15)
C13 C11 Si3 121.3(13)
C12 C11 Si3 110.9(7)
C14 C11 Si3 107.5(10)
C11 C12 H12A 109.4
C11 C12 H12B 109.5
H12A C12 H12B 109.5
C11 C12 H12C 109.5
H12A C12 H12C 109.5
H12B C12 H12C 109.5
C11 C13 H13A 109.5
C11 C13 H13B 109.4
H13A C13 H13B 109.5
C11 C13 H13C 109.4
H13A C13 H13C 109.5
H13B C13 H13C 109.5
C11 C14 H14A 109.4
C11 C14 H14B 109.5
H14A C14 H14B 109.5
C11 C14 H14C 109.5
H14A C14 H14C 109.5
H14B C14 H14C 109.5
C17 C15 C16 110.0(11)
C17 C15 C18 105.2(11)
C16 C15 C18 108.5(9)
C17 C15 Si3 109.8(8)
C16 C15 Si3 112.9(9)
C18 C15 Si3 110.2(8)
C15 C16 H16A 109.4
C15 C16 H16B 109.5
H16A C16 H16B 109.5
C15 C16 H16C 109.5
H16A C16 H16C 109.5
H16B C16 H16C 109.5
C15 C17 H17A 109.5
C15 C17 H17B 109.5
H17A C17 H17B 109.5
C15 C17 H17C 109.5
H17A C17 H17C 109.5
H17B C17 H17C 109.5
C15 C18 H18A 109.5
C15 C18 H18B 109.5
H18A C18 H18B 109.5
C15 C18 H18C 109.5
H18A C18 H18C 109.5
H18B C18 H18C 109.5
Si5 C19 H19A 109.5
Si5 C19 H19B 109.5
H19A C19 H19B 109.5
Si5 C19 H19C 109.5
H19A C19 H19C 109.5
H19B C19 H19C 109.5
C23 C20 C21 108.4(12)
C23 C20 C22 107.9(11)
C21 C20 C22 105.0(9)
C23 C20 Si5 111.5(9)
C21 C20 Si5 115.0(8)
C22 C20 Si5 108.7(9)
C20 C21 H21A 109.5
C20 C21 H21B 109.5
H21A C21 H21B 109.5
C20 C21 H21C 109.5
H21A C21 H21C 109.5
H21B C21 H21C 109.5
C20 C22 H22A 109.5
C20 C22 H22B 109.5
H22A C22 H22B 109.5
C20 C22 H22C 109.5
H22A C22 H22C 109.5
H22B C22 H22C 109.5
C20 C23 H23A 109.5
C20 C23 H23B 109.5
H23A C23 H23B 109.5
C20 C23 H23C 109.5
H23A C23 H23C 109.5
H23B C23 H23C 109.5
C25 C24 C27 112.7(13)
C25 C24 C26 109.1(12)
C27 C24 C26 108.9(13)
C25 C24 Si5 106.9(11)
C27 C24 Si5 110.7(12)
C26 C24 Si5 108.4(8)
C24 C25 H25A 109.5
C24 C25 H25B 109.5
H25A C25 H25B 109.5
C24 C25 H25C 109.5
H25A C25 H25C 109.5
H25B C25 H25C 109.5
C24 C26 H26A 109.5
C24 C26 H26B 109.5
H26A C26 H26B 109.5
C24 C26 H26C 109.5
H26A C26 H26C 109.5
H26B C26 H26C 109.5
C24 C27 H27A 109.5
C24 C27 H27B 109.5
H27A C27 H27B 109.5
C24 C27 H27C 109.5
H27A C27 H27C 109.5
H27B C27 H27C 109.5
Si6 C28 H28A 109.5
Si6 C28 H28B 109.5
H28A C28 H28B 109.5
Si6 C28 H28C 109.5
H28A C28 H28C 109.5
H28B C28 H28C 109.5
C31 C29 C30 106.0(13)
C31 C29 C32 106.6(13)
C30 C29 C32 108.2(13)
C31 C29 Si6 114.5(11)
C30 C29 Si6 107.2(9)
C32 C29 Si6 114.0(10)
C29 C30 H30A 109.5
C29 C30 H30B 109.5
H30A C30 H30B 109.5
C29 C30 H30C 109.5
H30A C30 H30C 109.5
H30B C30 H30C 109.5
C29 C31 H31A 109.5
C29 C31 H31B 109.5
H31A C31 H31B 109.5
C29 C31 H31C 109.5
H31A C31 H31C 109.5
H31B C31 H31C 109.5
C29 C32 H32A 109.5
C29 C32 H32B 109.5
H32A C32 H32B 109.5
C29 C32 H32C 109.5
H32A C32 H32C 109.5
H32B C32 H32C 109.5
C34 C33 C35 109.3(11)
C34 C33 C36 107.6(11)
C35 C33 C36 106.9(11)
C34 C33 Si6 110.2(8)
C35 C33 Si6 111.2(8)
C36 C33 Si6 111.6(9)
C33 C34 H34A 109.5
C33 C34 H34B 109.5
H34A C34 H34B 109.5
C33 C34 H34C 109.5
H34A C34 H34C 109.5
H34B C34 H34C 109.5
C33 C35 H35A 109.5
C33 C35 H35B 109.5
H35A C35 H35B 109.5
C33 C35 H35C 109.5
H35A C35 H35C 109.5
H35B C35 H35C 109.5
C33 C36 H36A 109.5
C33 C36 H36B 109.5
H36A C36 H36B 109.5
C33 C36 H36C 109.5
H36A C36 H36C 109.5
H36B C36 H36C 109.5

loop_
_geom_bond_atom_site_label_1
_geom_bond_atom_site_label_2
_geom_bond_distance
Si1 Si3 2.435(4)
Si1 Si4 2.446(4)
Si1 Si2 2.457(5)
Si2 C1 1.911(11)
Si2 C6 1.928(13)
Si2 C2 1.924(12)
Si3 C10 1.826(12)
Si3 C11 1.876(12)
Si3 C15 1.933(12)
Si4 Si5 2.431(4)
Si4 Si6 2.449(4)
Si4 H4 1.79(7)
Si5 C19 1.843(11)
Si5 C20 1.932(13)
Si5 C24 1.945(13)
Si6 C28 1.873(11)
Si6 C29 1.921(13)
Si6 C33 1.926(11)
C1 H1A 0.9600
C1 H1B 0.9600
C1 H1C 0.9600
C2 C5 1.492(17)
C2 C3 1.554(16)
C2 C4 1.561(16)
C3 H3A 0.9600
C3 H3B 0.9600
C3 H3C 0.9600
C4 H4A 0.9600
C4 H4B 0.9600
C4 H4C 0.9600
C5 H5A 0.9600
C5 H5B 0.9600
C5 H5C 0.9600
C6 C8 1.49(2)
C6 C7 1.506(18)
C6 C9 1.514(18)
C7 H7A 0.9600
C7 H7B 0.9600
C7 H7C 0.9600
C8 H8A 0.9600
C8 H8B 0.9600
C8 H8C 0.9600
C9 H9A 0.9600
C9 H9B 0.9600
C9 H9C 0.9600
C10 H10A 0.9600
C10 H10B 0.9600
C10 H10C 0.9600
C11 C13 1.455(19)
C11 C12 1.546(17)
C11 C14 1.62(2)
C12 H12A 0.9600
C12 H12B 0.9600
C12 H12C 0.9600
C13 H13A 0.9600
C13 H13B 0.9600
C13 H13C 0.9600
C14 H14A 0.9600
C14 H14B 0.9600
C14 H14C 0.9600
C15 C17 1.534(16)
C15 C16 1.561(17)
C15 C18 1.575(16)
C16 H16A 0.9600
C16 H16B 0.9600
C16 H16C 0.9600
C17 H17A 0.9600
C17 H17B 0.9600
C17 H17C 0.9600
C18 H18A 0.9600
C18 H18B 0.9600
C18 H18C 0.9600
C19 H19A 0.9600
C19 H19B 0.9600
C19 H19C 0.9600
C20 C23 1.498(18)
C20 C21 1.576(16)
C20 C22 1.603(16)
C21 H21A 0.9600
C21 H21B 0.9600
C21 H21C 0.9600
C22 H22A 0.9600
C22 H22B 0.9600
C22 H22C 0.9600
C23 H23A 0.9600
C23 H23B 0.9600
C23 H23C 0.9600
C24 C25 1.472(17)
C24 C27 1.525(18)
C24 C26 1.554(18)
C25 H25A 0.9601
C25 H25B 0.9601
C25 H25C 0.9601
C26 H26A 0.9600
C26 H26B 0.9600
C26 H26C 0.9600
C27 H27A 0.9600
C27 H27B 0.9600
C27 H27C 0.9600
C28 H28A 0.9600
C28 H28B 0.9600
C28 H28C 0.9600
C29 C31 1.475(18)
C29 C30 1.546(16)
C29 C32 1.575(18)
C30 H30A 0.9600
C30 H30B 0.9600
C30 H30C 0.9600
C31 H31A 0.9600
C31 H31B 0.9600
C31 H31C 0.9600
C32 H32A 0.9600
C32 H32B 0.9600
C32 H32C 0.9600
C33 C34 1.508(18)
C33 C35 1.532(15)
C33 C36 1.550(17)
C34 H34A 0.9600
C34 H34B 0.9600
C34 H34C 0.9600
C35 H35A 0.9600
C35 H35B 0.9600
C35 H35C 0.9600
C36 H36A 0.9600
C36 H36B 0.9600
C36 H36C 0.9600
